data_7001773
loop_
_publ_author_name
'O'Reilly, Matthew'
'Pattacini, Roberto'
'Braunstein, Pierre'

_publ_section_title
;
 Anion effect in the diastereoselective formation of bischelated Ni(II)
 complexes with a novel, chiral phosphine derived from
 1,8-diazabicyclo[5.4.0]undec-7-ene (DBU)
;
_journal_issue 31
_journal_name_full 'Dalton Transactions'
_journal_page_first 6092
_journal_paper_doi 10.1039/b909329j
_journal_year 2009
_chemical_formula_moiety 'C21 H25 N2 P'
_chemical_formula_sum 'C21 H25 N2 P'
_chemical_formula_weight 336.40
_chemical_properties_physical air-sensitive
_space_group_IT_number 14
_symmetry_cell_setting monoclinic
_symmetry_Int_Tables_number 14
_symmetry_space_group_name_Hall '-P 2ybc'
_symmetry_space_group_name_H-M 'P 1 21/c 1'
_atom_sites_solution_hydrogens geom
_atom_sites_solution_primary direct
_atom_sites_solution_secondary difmap
_audit_creation_method SHELXL-97
_cell_angle_alpha 90.00
_cell_angle_beta 109.505(4)
_cell_angle_gamma 90.00
_cell_formula_units_Z 4
_cell_length_a 8.6126(5)
_cell_length_b 15.5139(14)
_cell_length_c 14.4029(10)
_cell_measurement_reflns_used 6052
_cell_measurement_temperature 173(2)
_cell_measurement_theta_max 26.052
_cell_measurement_theta_min 0.998
_cell_volume 1814.0(2)
_computing_cell_refinement 'HKL Scalepack (Otwinowski & Minor 1997)'
_computing_data_reduction 'HKL Denzo and Scalepack (Otwinowski & Minor 1997)'
_computing_molecular_graphics ORTEP-3
_computing_publication_material PLATON
_computing_structure_refinement 'SHELXL-97 (Sheldrick, 1997)'
_computing_structure_solution 'SHELXS-97 (Sheldrick, 1997)'
_diffrn_ambient_temperature 173(2)
_diffrn_detector_area_resol_mean 9
_diffrn_measured_fraction_theta_full 0.999
_diffrn_measured_fraction_theta_max 0.999
_diffrn_measurement_device_type KappaCCD
_diffrn_measurement_method CCD
_diffrn_radiation_monochromator graphite
_diffrn_radiation_probe x-ray
_diffrn_radiation_type MoK\a
_diffrn_radiation_wavelength 0.71073
_diffrn_reflns_av_R_equivalents 0.0506
_diffrn_reflns_av_sigmaI/netI 0.0878
_diffrn_reflns_limit_h_max 10
_diffrn_reflns_limit_h_min -10
_diffrn_reflns_limit_k_max 19
_diffrn_reflns_limit_k_min -17
_diffrn_reflns_limit_l_max 18
_diffrn_reflns_limit_l_min -18
_diffrn_reflns_number 6624
_diffrn_reflns_theta_full 26.49
_diffrn_reflns_theta_max 26.49
_diffrn_reflns_theta_min 1.99
_diffrn_source 'fine-focus sealed tube'
_exptl_absorpt_coefficient_mu 0.156
_exptl_absorpt_correction_type none
_exptl_crystal_colour colorless
_exptl_crystal_density_diffrn 1.231
_exptl_crystal_density_method 'not measured'
_exptl_crystal_description block
_exptl_crystal_F_000 720
_exptl_crystal_size_max 0.15
_exptl_crystal_size_mid 0.10
_exptl_crystal_size_min 0.10
_refine_diff_density_max 0.318
_refine_diff_density_min -0.450
_refine_diff_density_rms 0.101
_refine_ls_extinction_method none
_refine_ls_goodness_of_fit_ref 1.052
_refine_ls_hydrogen_treatment constr
_refine_ls_matrix_type full
_refine_ls_number_parameters 217
_refine_ls_number_reflns 3755
_refine_ls_number_restraints 0
_refine_ls_restrained_S_all 1.052
_refine_ls_R_factor_all 0.1169
_refine_ls_R_factor_gt 0.0563
_refine_ls_shift/su_max 0.005
_refine_ls_shift/su_mean 0.001
_refine_ls_structure_factor_coef Fsqd
_refine_ls_weighting_details 'calc w=1/[\s^2^(Fo^2^)+(0.1033P)^2^+0.0000P] where P=(Fo^2^+2Fc^2^)/3'
_refine_ls_weighting_scheme calc
_refine_ls_wR_factor_gt 0.1368
_refine_ls_wR_factor_ref 0.1942
_reflns_number_gt 2218
_reflns_number_total 3755
_reflns_threshold_expression >2sigma(I)
_cod_data_source_file b909329j.txt
_cod_data_source_block DBUP
_cod_original_sg_symbol_H-M 'P 21/c'
_cod_database_code 7001773

loop_
_symmetry_equiv_pos_as_xyz
'x, y, z'
'-x, y+1/2, -z+1/2'
'-x, -y, -z'
'x, -y-1/2, z-1/2'

loop_
_atom_site_label
_atom_site_type_symbol
_atom_site_fract_x
_atom_site_fract_y
_atom_site_fract_z
_atom_site_U_iso_or_equiv
_atom_site_adp_type
_atom_site_occupancy
_atom_site_symmetry_multiplicity
_atom_site_calc_flag
_atom_site_refinement_flags
_atom_site_disorder_assembly
_atom_site_disorder_group
P1 P 0.35285(10) 0.76774(6) 0.39205(6) 0.0284(3) Uani 1 1 d . . .
N1 N 0.0848(3) 0.65413(18) 0.32475(19) 0.0340(7) Uani 1 1 d . . .
N2 N 0.0349(3) 0.64895(17) 0.15273(17) 0.0286(6) Uani 1 1 d . . .
C1 C 0.2394(4) 0.74991(19) 0.2585(2) 0.0267(7) Uani 1 1 d . . .
H1 H 0.3182 0.7314 0.2267 0.032 Uiso 1 1 calc R . .
C2 C 0.1536(4) 0.8335(2) 0.2075(2) 0.0311(8) Uani 1 1 d . . .
H2A H 0.0472 0.8380 0.2165 0.037 Uiso 1 1 calc R . .
H2B H 0.2191 0.8826 0.2401 0.037 Uiso 1 1 calc R . .
C3 C 0.1279(4) 0.8391(2) 0.0979(2) 0.0346(8) Uani 1 1 d . . .
H3A H 0.0786 0.8945 0.0739 0.042 Uiso 1 1 calc R . .
H3B H 0.2350 0.8375 0.0894 0.042 Uiso 1 1 calc R . .
C4 C 0.0211(4) 0.7689(2) 0.0340(2) 0.0341(8) Uani 1 1 d . . .
H4A H -0.0911 0.7763 0.0334 0.041 Uiso 1 1 calc R . .
H4B H 0.0203 0.7762 -0.0331 0.041 Uiso 1 1 calc R . .
C5 C 0.0764(4) 0.6780(2) 0.0672(2) 0.0309(8) Uani 1 1 d . . .
H5A H 0.0266 0.6389 0.0129 0.037 Uiso 1 1 calc R . .
H5B H 0.1949 0.6746 0.0830 0.037 Uiso 1 1 calc R . .
C6 C 0.1123(3) 0.6792(2) 0.2464(2) 0.0267(7) Uani 1 1 d . . .
C7 C -0.0446(4) 0.5897(2) 0.3100(2) 0.0420(9) Uani 1 1 d . . .
H7A H -0.0843 0.5903 0.3656 0.050 Uiso 1 1 calc R . .
H7B H -0.0006 0.5329 0.3059 0.050 Uiso 1 1 calc R . .
C8 C -0.1863(4) 0.6089(2) 0.2158(2) 0.0416(9) Uani 1 1 d . . .
H8A H -0.2735 0.5669 0.2072 0.050 Uiso 1 1 calc R . .
H8B H -0.2307 0.6657 0.2198 0.050 Uiso 1 1 calc R . .
C9 C -0.1249(4) 0.6050(2) 0.1291(2) 0.0363(8) Uani 1 1 d . . .
H9A H -0.1134 0.5453 0.1124 0.044 Uiso 1 1 calc R . .
H9B H -0.2044 0.6324 0.0724 0.044 Uiso 1 1 calc R . .
C10 C 0.4801(4) 0.6708(2) 0.4288(2) 0.0278(7) Uani 1 1 d . . .
C11 C 0.4958(4) 0.6059(2) 0.3654(2) 0.0310(8) Uani 1 1 d . . .
H11 H 0.4344 0.6091 0.2987 0.037 Uiso 1 1 calc R . .
C12 C 0.6013(4) 0.5365(2) 0.3999(2) 0.0354(8) Uani 1 1 d . . .
H12 H 0.6094 0.4940 0.3562 0.042 Uiso 1 1 calc R . .
C13 C 0.6936(4) 0.5302(2) 0.4977(2) 0.0366(8) Uani 1 1 d . . .
H13 H 0.7646 0.4839 0.5204 0.044 Uiso 1 1 calc R . .
C14 C 0.6800(4) 0.5932(2) 0.5619(2) 0.0394(9) Uani 1 1 d . . .
H14 H 0.7422 0.5892 0.6284 0.047 Uiso 1 1 calc R . .
C15 C 0.5740(4) 0.6628(2) 0.5281(2) 0.0341(8) Uani 1 1 d . . .
H15 H 0.5657 0.7046 0.5725 0.041 Uiso 1 1 calc R . .
C16 C 0.5127(4) 0.8409(2) 0.3768(2) 0.0276(7) Uani 1 1 d . . .
C17 C 0.5040(4) 0.9281(2) 0.3979(2) 0.0331(8) Uani 1 1 d . . .
H17 H 0.4210 0.9472 0.4207 0.040 Uiso 1 1 calc R . .
C18 C 0.6162(4) 0.9866(2) 0.3855(2) 0.0400(9) Uani 1 1 d . . .
H18 H 0.6073 1.0447 0.3989 0.048 Uiso 1 1 calc R . .
C19 C 0.7416(4) 0.9590(2) 0.3531(2) 0.0435(9) Uani 1 1 d . . .
H19 H 0.8164 0.9985 0.3439 0.052 Uiso 1 1 calc R . .
C20 C 0.7557(4) 0.8729(2) 0.3343(2) 0.0386(9) Uani 1 1 d . . .
H20 H 0.8417 0.8542 0.3139 0.046 Uiso 1 1 calc R . .
C21 C 0.6425(4) 0.8139(2) 0.3456(2) 0.0331(8) Uani 1 1 d . . .
H21 H 0.6528 0.7559 0.3324 0.040 Uiso 1 1 calc R . .

loop_
_atom_site_aniso_label
_atom_site_aniso_U_11
_atom_site_aniso_U_22
_atom_site_aniso_U_33
_atom_site_aniso_U_23
_atom_site_aniso_U_13
_atom_site_aniso_U_12
P1 0.0278(4) 0.0283(5) 0.0299(5) -0.0028(4) 0.0107(4) -0.0044(4)
N1 0.0312(15) 0.0417(18) 0.0302(15) -0.0030(13) 0.0115(13) -0.0128(13)
N2 0.0280(14) 0.0308(16) 0.0257(14) -0.0021(12) 0.0074(11) -0.0044(12)
C1 0.0235(15) 0.0255(18) 0.0325(17) 0.0008(14) 0.0112(14) -0.0010(13)
C2 0.0267(16) 0.0272(19) 0.0368(18) 0.0017(15) 0.0069(14) 0.0010(13)
C3 0.0322(17) 0.032(2) 0.041(2) 0.0107(16) 0.0143(16) 0.0061(15)
C4 0.0365(18) 0.037(2) 0.0293(17) 0.0041(15) 0.0121(15) 0.0038(16)
C5 0.0326(17) 0.035(2) 0.0255(16) 0.0003(15) 0.0098(14) 0.0039(15)
C6 0.0209(15) 0.0253(18) 0.0333(18) -0.0034(14) 0.0080(14) -0.0006(13)
C7 0.041(2) 0.045(2) 0.040(2) -0.0031(18) 0.0138(17) -0.0181(18)
C8 0.0291(18) 0.046(2) 0.051(2) -0.0085(18) 0.0146(17) -0.0118(16)
C9 0.0287(17) 0.040(2) 0.0361(19) -0.0035(16) 0.0053(15) -0.0067(15)
C10 0.0264(16) 0.0290(19) 0.0284(17) -0.0003(14) 0.0096(14) -0.0089(14)
C11 0.0321(17) 0.030(2) 0.0286(17) 0.0030(15) 0.0063(15) -0.0013(14)
C12 0.0394(19) 0.031(2) 0.0391(19) 0.0012(16) 0.0175(17) -0.0029(16)
C13 0.0300(18) 0.038(2) 0.040(2) 0.0089(17) 0.0091(16) 0.0005(16)
C14 0.0349(19) 0.044(2) 0.0326(19) 0.0084(17) 0.0021(16) -0.0067(17)
C15 0.0363(18) 0.037(2) 0.0287(17) -0.0050(16) 0.0100(15) -0.0095(16)
C16 0.0260(16) 0.0281(19) 0.0257(16) -0.0024(14) 0.0046(14) -0.0033(13)
C17 0.0327(17) 0.0272(19) 0.0355(18) -0.0008(15) 0.0063(15) -0.0007(15)
C18 0.041(2) 0.027(2) 0.041(2) 0.0049(16) 0.0006(17) -0.0093(16)
C19 0.037(2) 0.043(2) 0.042(2) 0.0129(18) 0.0030(17) -0.0144(17)
C20 0.0317(18) 0.048(2) 0.0367(19) 0.0057(17) 0.0114(16) -0.0044(16)
C21 0.0336(17) 0.030(2) 0.0355(19) 0.0006(15) 0.0116(15) -0.0051(15)

loop_
_atom_type_symbol
_atom_type_description
_atom_type_scat_dispersion_real
_atom_type_scat_dispersion_imag
_atom_type_scat_source
C C 0.0030 0.0020 'International Tables Vol C Tables 4.2.6.8 and 6.1.1.4'
H H 0.0000 0.0000 'International Tables Vol C Tables 4.2.6.8 and 6.1.1.4'
N N 0.0060 0.0030 'International Tables Vol C Tables 4.2.6.8 and 6.1.1.4'
P P 0.1020 0.0940 'International Tables Vol C Tables 4.2.6.8 and 6.1.1.4'

loop_
_geom_angle_atom_site_label_1
_geom_angle_atom_site_label_2
_geom_angle_atom_site_label_3
_geom_angle
_geom_angle_site_symmetry_1
_geom_angle_site_symmetry_3
_geom_angle_publ_flag
C10 P1 C16 98.08(13) . . ?
C10 P1 C1 103.46(14) . . ?
C16 P1 C1 97.05(13) . . ?
C6 N1 C7 115.7(3) . . ?
C6 N2 C5 123.1(3) . . ?
C6 N2 C9 119.8(2) . . ?
C5 N2 C9 114.9(2) . . ?
C6 C1 C2 109.8(2) . . ?
C6 C1 P1 109.6(2) . . ?
C2 C1 P1 111.5(2) . . ?
C6 C1 H1 108.6 . . ?
C2 C1 H1 108.6 . . ?
P1 C1 H1 108.6 . . ?
C3 C2 C1 114.8(3) . . ?
C3 C2 H2A 108.6 . . ?
C1 C2 H2A 108.6 . . ?
C3 C2 H2B 108.6 . . ?
C1 C2 H2B 108.6 . . ?
H2A C2 H2B 107.5 . . ?
C4 C3 C2 115.9(3) . . ?
C4 C3 H3A 108.3 . . ?
C2 C3 H3A 108.3 . . ?
C4 C3 H3B 108.3 . . ?
C2 C3 H3B 108.3 . . ?
H3A C3 H3B 107.4 . . ?
C5 C4 C3 114.3(3) . . ?
C5 C4 H4A 108.7 . . ?
C3 C4 H4A 108.7 . . ?
C5 C4 H4B 108.7 . . ?
C3 C4 H4B 108.7 . . ?
H4A C4 H4B 107.6 . . ?
N2 C5 C4 114.4(2) . . ?
N2 C5 H5A 108.7 . . ?
C4 C5 H5A 108.7 . . ?
N2 C5 H5B 108.7 . . ?
C4 C5 H5B 108.7 . . ?
H5A C5 H5B 107.6 . . ?
N1 C6 N2 125.9(3) . . ?
N1 C6 C1 117.0(3) . . ?
N2 C6 C1 117.1(3) . . ?
N1 C7 C8 110.0(3) . . ?
N1 C7 H7A 109.7 . . ?
C8 C7 H7A 109.7 . . ?
N1 C7 H7B 109.7 . . ?
C8 C7 H7B 109.7 . . ?
H7A C7 H7B 108.2 . . ?
C9 C8 C7 109.4(3) . . ?
C9 C8 H8A 109.8 . . ?
C7 C8 H8A 109.8 . . ?
C9 C8 H8B 109.8 . . ?
C7 C8 H8B 109.8 . . ?
H8A C8 H8B 108.2 . . ?
N2 C9 C8 110.4(3) . . ?
N2 C9 H9A 109.6 . . ?
C8 C9 H9A 109.6 . . ?
N2 C9 H9B 109.6 . . ?
C8 C9 H9B 109.6 . . ?
H9A C9 H9B 108.1 . . ?
C15 C10 C11 117.2(3) . . ?
C15 C10 P1 117.1(2) . . ?
C11 C10 P1 125.6(2) . . ?
C12 C11 C10 121.3(3) . . ?
C12 C11 H11 119.4 . . ?
C10 C11 H11 119.4 . . ?
C13 C12 C11 120.6(3) . . ?
C13 C12 H12 119.7 . . ?
C11 C12 H12 119.7 . . ?
C12 C13 C14 119.3(3) . . ?
C12 C13 H13 120.3 . . ?
C14 C13 H13 120.3 . . ?
C13 C14 C15 120.5(3) . . ?
C13 C14 H14 119.7 . . ?
C15 C14 H14 119.7 . . ?
C14 C15 C10 121.0(3) . . ?
C14 C15 H15 119.5 . . ?
C10 C15 H15 119.5 . . ?
C17 C16 C21 117.8(3) . . ?
C17 C16 P1 118.2(2) . . ?
C21 C16 P1 124.0(2) . . ?
C18 C17 C16 121.3(3) . . ?
C18 C17 H17 119.4 . . ?
C16 C17 H17 119.4 . . ?
C19 C18 C17 120.0(3) . . ?
C19 C18 H18 120.0 . . ?
C17 C18 H18 120.0 . . ?
C20 C19 C18 119.9(3) . . ?
C20 C19 H19 120.0 . . ?
C18 C19 H19 120.0 . . ?
C19 C20 C21 120.4(3) . . ?
C19 C20 H20 119.8 . . ?
C21 C20 H20 119.8 . . ?
C20 C21 C16 120.5(3) . . ?
C20 C21 H21 119.7 . . ?
C16 C21 H21 119.7 . . ?

loop_
_geom_bond_atom_site_label_1
_geom_bond_atom_site_label_2
_geom_bond_distance
_geom_bond_site_symmetry_2
_geom_bond_publ_flag
P1 C10 1.832(3) . ?
P1 C16 1.853(3) . ?
P1 C1 1.865(3) . ?
N1 C6 1.288(4) . ?
N1 C7 1.459(4) . ?
N2 C6 1.372(4) . ?
N2 C5 1.464(4) . ?
N2 C9 1.470(4) . ?
C1 C6 1.518(4) . ?
C1 C2 1.551(4) . ?
C1 H1 0.9800 . ?
C2 C3 1.522(4) . ?
C2 H2A 0.9700 . ?
C2 H2B 0.9700 . ?
C3 C4 1.521(4) . ?
C3 H3A 0.9700 . ?
C3 H3B 0.9700 . ?
C4 C5 1.514(4) . ?
C4 H4A 0.9700 . ?
C4 H4B 0.9700 . ?
C5 H5A 0.9700 . ?
C5 H5B 0.9700 . ?
C7 C8 1.521(5) . ?
C7 H7A 0.9700 . ?
C7 H7B 0.9700 . ?
C8 C9 1.511(4) . ?
C8 H8A 0.9700 . ?
C8 H8B 0.9700 . ?
C9 H9A 0.9700 . ?
C9 H9B 0.9700 . ?
C10 C15 1.395(4) . ?
C10 C11 1.395(4) . ?
C11 C12 1.389(4) . ?
C11 H11 0.9300 . ?
C12 C13 1.370(4) . ?
C12 H12 0.9300 . ?
C13 C14 1.377(5) . ?
C13 H13 0.9300 . ?
C14 C15 1.393(5) . ?
C14 H14 0.9300 . ?
C15 H15 0.9300 . ?
C16 C17 1.394(4) . ?
C16 C21 1.400(4) . ?
C17 C18 1.380(4) . ?
C17 H17 0.9300 . ?
C18 C19 1.380(5) . ?
C18 H18 0.9300 . ?
C19 C20 1.376(5) . ?
C19 H19 0.9300 . ?
C20 C21 1.386(4) . ?
C20 H20 0.9300 . ?
C21 H21 0.9300 . ?
